data_4338792
loop_
_publ_author_name
'Oishi, Masataka'
'Oshima, Masato'
'Suzuki, Hiroharu'

_publ_section_title
;
 A study on zr-ir multiple bonding active for C-h bond cleavage.
;
_journal_issue 13
_journal_name_full 'Inorganic chemistry'
_journal_page_first 6634
_journal_page_last 6654
_journal_paper_doi 10.1021/ic500258g
_journal_volume 53
_journal_year 2014
_chemical_formula_sum 'C29 H48 Ir N O Si Zr'
_chemical_formula_weight 738.19
_chemical_name_systematic
; 
 ? 
;
_space_group_IT_number 14
_symmetry_cell_setting monoclinic
_symmetry_space_group_name_Hall '-P 2yn'
_symmetry_space_group_name_H-M 'P 1 21/n 1'
_atom_sites_solution_hydrogens geom
_atom_sites_solution_primary direct
_atom_sites_solution_secondary difmap
_audit_creation_method SHELXL-97
_cell_angle_alpha 90.00
_cell_angle_beta 90.0160(11)
_cell_angle_gamma 90.00
_cell_formula_units_Z 4
_cell_length_a 10.3795(4)
_cell_length_b 18.6240(7)
_cell_length_c 16.1437(6)
_cell_measurement_reflns_used 30043
_cell_measurement_temperature 173(2)
_cell_measurement_theta_max 27.48
_cell_measurement_theta_min 3.20
_cell_volume 3120.7(2)
_computing_cell_refinement 'PROCESS-AUTO (T.Higashi, 1998)'
_computing_data_collection 'PROCESS-AUTO (T.Higashi, 1998)'
_computing_data_reduction 'PROCESS-AUTO (T.Higashi, 1998)'
_computing_molecular_graphics 'ORTEX (P.McArdle, 1995)'
_computing_publication_material SHELXL-97
_computing_structure_refinement 'SHELXL-97 (Sheldrick, 1997)'
_computing_structure_solution 'SHELXS-97 (Sheldrick, 1990)'
_diffrn_ambient_temperature 173(2)
_diffrn_detector_area_resol_mean 100
_diffrn_measured_fraction_theta_full 0.993
_diffrn_measured_fraction_theta_max 0.993
_diffrn_measurement_device_type 'Rigaku R-AXIS RAPID Imaging Plate'
_diffrn_measurement_method 'oscillation photograph'
_diffrn_radiation_monochromator graphite
_diffrn_radiation_source 'Rigaku Rotating Anode ultraX18'
_diffrn_radiation_type MoK\a
_diffrn_radiation_wavelength 0.71069
_diffrn_reflns_av_R_equivalents 0.0555
_diffrn_reflns_av_sigmaI/netI 0.0444
_diffrn_reflns_limit_h_max 13
_diffrn_reflns_limit_h_min -12
_diffrn_reflns_limit_k_max 24
_diffrn_reflns_limit_k_min -24
_diffrn_reflns_limit_l_max 20
_diffrn_reflns_limit_l_min -20
_diffrn_reflns_number 30043
_diffrn_reflns_theta_full 27.48
_diffrn_reflns_theta_max 27.48
_diffrn_reflns_theta_min 3.20
_exptl_absorpt_coefficient_mu 4.652
_exptl_absorpt_correction_T_max 0.7764
_exptl_absorpt_correction_T_min 0.5250
_exptl_absorpt_correction_type numerical
_exptl_absorpt_process_details 'NUMABS (T.Higashi, 1999)'
_exptl_crystal_colour colorless
_exptl_crystal_density_diffrn 1.571
_exptl_crystal_density_meas ?
_exptl_crystal_density_method 'not measured'
_exptl_crystal_description prism
_exptl_crystal_F_000 1472
_exptl_crystal_size_max 0.247
_exptl_crystal_size_mid 0.097
_exptl_crystal_size_min 0.079
_refine_diff_density_max 1.899
_refine_diff_density_min -2.159
_refine_diff_density_rms 0.133
_refine_ls_extinction_method none
_refine_ls_goodness_of_fit_ref 1.046
_refine_ls_hydrogen_treatment mixed
_refine_ls_matrix_type full
_refine_ls_number_parameters 340
_refine_ls_number_reflns 7113
_refine_ls_number_restraints 0
_refine_ls_restrained_S_all 1.046
_refine_ls_R_factor_all 0.0532
_refine_ls_R_factor_gt 0.0380
_refine_ls_shift/su_max 0.002
_refine_ls_shift/su_mean 0.000
_refine_ls_structure_factor_coef Fsqd
_refine_ls_weighting_details 'calc w=1/[\s^2^(Fo^2^)+(0.0229P)^2^+9.9724P] where P=(Fo^2^+2Fc^2^)/3'
_refine_ls_weighting_scheme calc
_refine_ls_wR_factor_gt 0.0765
_refine_ls_wR_factor_ref 0.0834
_reflns_number_gt 5725
_reflns_number_total 7341
_reflns_threshold_expression >2sigma(I)
_cod_data_source_file ic500258g_si_002.cif
_cod_data_source_block 17
_cod_depositor_comments
;
The following automatic conversions were performed:

'_symmetry_cell_setting' value 'Monoclinic' changed to 'monoclinic'
according to
/usr/data/users/saulius/crontab/automatic-downloads/rss-feeds/ACS/lib/dictionaries/cif_core.dic
dictionary named 'cif_core.dic' version 2.4.2 from 2011-04-26.

Automatic conversion script
Id: cif_fix_values 2281 2013-09-26 08:29:07Z andrius 

 Adding full bibliography for 4338782--4338806.cif.

The following automatic conversions were performed:

'_exptl_crystal_density_meas' value 'not measured' was changed to '?'
- the value is perceived as not measured.

Automatic conversion script
Id: cif_fix_values 3008 2015-01-20 13:52:24Z robertas 
;
_cod_original_sg_symbol_H-M P21/n
_cod_database_code 4338792

loop_
_symmetry_equiv_pos_as_xyz
'x, y, z'
'x+1/2, -y+1/2, z+1/2'
'-x, -y, -z'
'-x-1/2, y-1/2, -z-1/2'

loop_
_atom_site_label
_atom_site_type_symbol
_atom_site_fract_x
_atom_site_fract_y
_atom_site_fract_z
_atom_site_U_iso_or_equiv
_atom_site_adp_type
_atom_site_occupancy
_atom_site_symmetry_multiplicity
_atom_site_calc_flag
_atom_site_refinement_flags
Ir1 Ir 0.924049(19) 0.329582(11) 0.617603(12) 0.03353(7) Uani 1 1 d .
Zr1 Zr 0.81795(5) 0.39252(3) 0.75519(3) 0.03036(11) Uani 1 1 d .
Si1 Si 0.54116(15) 0.40203(9) 0.81689(10) 0.0441(4) Uani 1 1 d .
N1 N 0.6313(4) 0.4325(2) 0.7343(2) 0.0343(9) Uani 1 1 d .
O1 O 0.9189(5) 0.5518(3) 0.8156(3) 0.0773(15) Uani 1 1 d .
C1 C 0.6790(6) 0.3555(3) 0.8693(3) 0.0423(13) Uani 1 1 d .
C2 C 0.7844(6) 0.3937(3) 0.9090(3) 0.0426(13) Uani 1 1 d .
C3 C 0.8971(6) 0.3540(3) 0.8993(3) 0.0466(14) Uani 1 1 d .
C4 C 0.8664(6) 0.2897(3) 0.8554(3) 0.0473(14) Uani 1 1 d .
C5 C 0.7344(6) 0.2900(3) 0.8378(3) 0.0454(14) Uani 1 1 d .
C6 C 0.7714(7) 0.4631(3) 0.9571(4) 0.0592(17) Uani 1 1 d .
H6A H 0.7236 0.4981 0.9238 0.089 Uiso 1 1 calc R
H6B H 0.8573 0.4821 0.9697 0.089 Uiso 1 1 calc R
H6C H 0.7249 0.4540 1.0088 0.089 Uiso 1 1 calc R
C7 C 1.0267(7) 0.3732(4) 0.9341(4) 0.069(2) Uani 1 1 d .
H7A H 1.0944 0.3523 0.8993 0.103 Uiso 1 1 calc R
H7B H 1.0342 0.3542 0.9905 0.103 Uiso 1 1 calc R
H7C H 1.0362 0.4255 0.9352 0.103 Uiso 1 1 calc R
C8 C 0.9592(7) 0.2296(3) 0.8373(4) 0.0641(19) Uani 1 1 d .
H8A H 1.0442 0.2497 0.8244 0.096 Uiso 1 1 calc R
H8B H 0.9280 0.2018 0.7898 0.096 Uiso 1 1 calc R
H8C H 0.9659 0.1982 0.8858 0.07(2) Uiso 1 1 calc R
C9 C 0.6642(7) 0.2310(3) 0.7941(4) 0.0611(18) Uani 1 1 d .
H9A H 0.6111 0.2514 0.7497 0.092 Uiso 1 1 calc R
H9B H 0.6088 0.2056 0.8336 0.092 Uiso 1 1 calc R
H9C H 0.7265 0.1973 0.7703 0.092 Uiso 1 1 calc R
C10 C 0.4677(7) 0.4739(4) 0.8830(4) 0.075(2) Uani 1 1 d .
H10A H 0.3810 0.4850 0.8626 0.08(2) Uiso 1 1 calc R
H10B H 0.5213 0.5171 0.8807 0.124 Uiso 1 1 calc R
H10C H 0.4623 0.4570 0.9404 0.124 Uiso 1 1 calc R
C11 C 0.4048(7) 0.3403(4) 0.7909(5) 0.071(2) Uani 1 1 d .
H11A H 0.3307 0.3685 0.7720 0.107 Uiso 1 1 calc R
H11B H 0.3806 0.3127 0.8402 0.107 Uiso 1 1 calc R
H11C H 0.4316 0.3073 0.7469 0.107 Uiso 1 1 calc R
C12 C 0.5786(5) 0.4702(3) 0.6600(3) 0.0420(13) Uani 1 1 d .
C13 C 0.6771(6) 0.5252(4) 0.6299(4) 0.0615(18) Uani 1 1 d .
H13A H 0.6970 0.5588 0.6749 0.092 Uiso 1 1 calc R
H13B H 0.6415 0.5518 0.5827 0.08(2) Uiso 1 1 calc R
H13C H 0.7560 0.5004 0.6128 0.07(2) Uiso 1 1 calc R
C14 C 0.4547(6) 0.5108(4) 0.6802(4) 0.067(2) Uani 1 1 d .
H14A H 0.4715 0.5457 0.7243 0.100 Uiso 1 1 calc R
H14B H 0.3888 0.4767 0.6987 0.08(2) Uiso 1 1 calc R
H14C H 0.4242 0.5359 0.6307 0.123 Uiso 1 1 calc R
C15 C 0.5529(7) 0.4160(4) 0.5915(4) 0.0603(17) Uani 1 1 d .
H15A H 0.6332 0.3911 0.5774 0.08(2) Uiso 1 1 calc R
H15B H 0.5199 0.4409 0.5425 0.117 Uiso 1 1 calc R
H15C H 0.4891 0.3809 0.6106 0.117 Uiso 1 1 calc R
C16 C 0.9900(6) 0.3424(3) 0.4869(3) 0.0478(15) Uani 1 1 d .
C17 C 1.0914(6) 0.3102(3) 0.5351(4) 0.0492(15) Uani 1 1 d .
C18 C 1.0457(6) 0.2422(3) 0.5658(4) 0.0536(16) Uani 1 1 d .
C19 C 0.9166(6) 0.2343(3) 0.5361(4) 0.0518(15) Uani 1 1 d .
C20 C 0.8831(6) 0.2959(3) 0.4881(4) 0.0487(14) Uani 1 1 d .
C21 C 0.9984(7) 0.4113(4) 0.4396(4) 0.0659(19) Uani 1 1 d .
H21A H 1.0672 0.4411 0.4629 0.099 Uiso 1 1 calc R
H21B H 0.9162 0.4369 0.4436 0.099 Uiso 1 1 calc R
H21C H 1.0173 0.4010 0.3814 0.099 Uiso 1 1 calc R
C22 C 1.2255(6) 0.3393(4) 0.5452(5) 0.073(2) Uani 1 1 d .
H22A H 1.2223 0.3918 0.5475 0.109 Uiso 1 1 calc R
H22B H 1.2785 0.3243 0.4981 0.109 Uiso 1 1 calc R
H22C H 1.2630 0.3207 0.5966 0.08(2) Uiso 1 1 calc R
C23 C 1.1248(8) 0.1897(4) 0.6123(5) 0.076(2) Uani 1 1 d .
H23A H 1.0682 0.1574 0.6435 0.114 Uiso 1 1 calc R
H23B H 1.1817 0.2153 0.6507 0.114 Uiso 1 1 calc R
H23C H 1.1769 0.1616 0.5734 0.114 Uiso 1 1 calc R
C24 C 0.8314(8) 0.1695(4) 0.5527(5) 0.080(2) Uani 1 1 d .
H24A H 0.8611 0.1449 0.6028 0.120 Uiso 1 1 calc R
H24B H 0.8359 0.1365 0.5055 0.120 Uiso 1 1 calc R
H24C H 0.7421 0.1853 0.5604 0.120 Uiso 1 1 calc R
C25 C 0.7603(7) 0.3061(4) 0.4411(4) 0.070(2) Uani 1 1 d .
H25A H 0.6910 0.2792 0.4682 0.106 Uiso 1 1 calc R
H25B H 0.7713 0.2886 0.3843 0.08(2) Uiso 1 1 calc R
H25C H 0.7382 0.3573 0.4399 0.08(2) Uiso 1 1 calc R
C26 C 0.9517(5) 0.4888(3) 0.7751(3) 0.0391(12) Uani 1 1 d .
C27 C 1.0767(6) 0.4971(3) 0.7540(4) 0.0533(16) Uani 1 1 d .
H27 H 1.1263 0.4624 0.7251 0.064 Uiso 1 1 calc R
C28 C 1.1230(7) 0.5636(4) 0.7806(5) 0.0628(18) Uani 1 1 d .
H28 H 1.2078 0.5818 0.7735 0.075 Uiso 1 1 calc R
C29 C 1.0262(8) 0.5962(4) 0.8175(5) 0.072(2) Uani 1 1 d .
H29 H 1.0293 0.6428 0.8415 0.087 Uiso 1 1 calc R
H30 H 0.992(8) 0.335(4) 0.708(5) 0.108 Uiso 1 1 d .
H31 H 0.811(8) 0.311(4) 0.669(5) 0.108 Uiso 1 1 d .
H32 H 0.879(6) 0.410(3) 0.631(3) 0.056(17) Uiso 1 1 d .

loop_
_atom_site_aniso_label
_atom_site_aniso_U_11
_atom_site_aniso_U_22
_atom_site_aniso_U_33
_atom_site_aniso_U_23
_atom_site_aniso_U_13
_atom_site_aniso_U_12
Ir1 0.03271(11) 0.03061(11) 0.03727(11) -0.00798(8) 0.00468(8) -0.00011(9)
Zr1 0.0331(3) 0.0280(2) 0.0299(2) -0.00058(18) 0.00261(19) 0.0030(2)
Si1 0.0394(8) 0.0518(9) 0.0411(8) 0.0050(7) 0.0113(7) 0.0021(7)
N1 0.039(2) 0.032(2) 0.033(2) 0.0071(17) 0.0078(18) 0.0038(19)
O1 0.078(3) 0.057(3) 0.097(4) -0.033(3) 0.029(3) -0.012(3)
C1 0.050(3) 0.041(3) 0.036(3) 0.009(2) 0.010(2) -0.001(3)
C2 0.065(4) 0.036(3) 0.026(2) 0.003(2) 0.006(2) 0.005(3)
C3 0.058(4) 0.049(3) 0.032(3) 0.000(2) -0.007(3) 0.008(3)
C4 0.065(4) 0.039(3) 0.039(3) 0.007(2) -0.007(3) 0.009(3)
C5 0.065(4) 0.035(3) 0.036(3) 0.013(2) -0.003(3) -0.002(3)
C6 0.083(5) 0.049(4) 0.045(3) -0.017(3) 0.008(3) 0.002(3)
C7 0.070(5) 0.079(5) 0.056(4) -0.006(4) -0.030(3) 0.011(4)
C8 0.087(5) 0.044(4) 0.061(4) 0.005(3) -0.007(4) 0.024(4)
C9 0.080(5) 0.041(3) 0.062(4) 0.007(3) 0.004(4) -0.017(3)
C10 0.069(5) 0.095(6) 0.060(4) -0.008(4) 0.019(4) 0.030(4)
C11 0.047(4) 0.085(5) 0.081(5) 0.027(4) 0.005(3) -0.022(4)
C12 0.036(3) 0.045(3) 0.046(3) 0.014(2) 0.002(2) 0.004(2)
C13 0.056(4) 0.058(4) 0.070(4) 0.031(3) 0.001(3) 0.002(3)
C14 0.049(4) 0.079(5) 0.072(4) 0.025(4) 0.008(3) 0.025(4)
C15 0.054(4) 0.077(5) 0.050(4) 0.006(3) -0.018(3) 0.005(4)
C16 0.058(4) 0.057(4) 0.029(3) -0.018(2) 0.018(3) -0.001(3)
C17 0.043(3) 0.057(4) 0.048(3) -0.019(3) 0.016(3) 0.000(3)
C18 0.064(4) 0.046(3) 0.051(3) -0.017(3) 0.002(3) 0.025(3)
C19 0.062(4) 0.039(3) 0.054(3) -0.026(3) 0.007(3) -0.003(3)
C20 0.052(4) 0.049(3) 0.044(3) -0.022(3) 0.000(3) 0.000(3)
C21 0.079(5) 0.066(5) 0.053(4) 0.001(3) 0.019(4) 0.004(4)
C22 0.045(4) 0.099(6) 0.074(5) -0.005(4) 0.009(4) -0.009(4)
C23 0.079(5) 0.067(5) 0.082(5) -0.006(4) 0.008(4) 0.027(4)
C24 0.092(6) 0.055(4) 0.093(6) -0.025(4) 0.011(5) -0.023(4)
C25 0.064(5) 0.084(6) 0.064(4) -0.032(4) -0.017(4) 0.011(4)
C26 0.047(3) 0.030(3) 0.041(3) -0.005(2) -0.001(2) -0.001(2)
C27 0.036(3) 0.040(3) 0.084(5) -0.015(3) -0.005(3) 0.002(3)
C28 0.049(4) 0.055(4) 0.084(5) -0.006(4) -0.014(3) -0.014(3)
C29 0.091(6) 0.047(4) 0.079(5) -0.018(4) -0.003(4) -0.025(4)

loop_
_atom_type_symbol
_atom_type_description
_atom_type_scat_dispersion_real
_atom_type_scat_dispersion_imag
_atom_type_scat_source
C C 0.0033 0.0016 'International Tables Vol C Tables 4.2.6.8 and 6.1.1.4'
H H 0.0000 0.0000 'International Tables Vol C Tables 4.2.6.8 and 6.1.1.4'
Ir Ir -1.4442 7.9887 'International Tables Vol C Tables 4.2.6.8 and 6.1.1.4'
N N 0.0061 0.0033 'International Tables Vol C Tables 4.2.6.8 and 6.1.1.4'
O O 0.0106 0.0060 'International Tables Vol C Tables 4.2.6.8 and 6.1.1.4'
Si Si 0.0817 0.0704 'International Tables Vol C Tables 4.2.6.8 and 6.1.1.4'
Zr Zr -2.9673 0.5597 'International Tables Vol C Tables 4.2.6.8 and 6.1.1.4'

loop_
_geom_angle_atom_site_label_1
_geom_angle_atom_site_label_2
_geom_angle_atom_site_label_3
_geom_angle
C19 Ir1 C17 62.6(2)
C19 Ir1 C20 37.5(2)
C17 Ir1 C20 62.6(2)
C19 Ir1 C18 37.7(2)
C17 Ir1 C18 37.8(2)
C20 Ir1 C18 63.2(2)
C19 Ir1 C16 62.2(2)
C17 Ir1 C16 37.8(2)
C20 Ir1 C16 36.9(2)
C18 Ir1 C16 63.2(2)
C19 Ir1 Zr1 144.21(17)
C17 Ir1 Zr1 150.49(16)
C20 Ir1 Zr1 143.64(16)
C18 Ir1 Zr1 147.74(16)
C16 Ir1 Zr1 147.50(16)
N1 Zr1 C26 107.69(18)
N1 Zr1 C1 71.12(17)
C26 Zr1 C1 118.26(19)
N1 Zr1 C5 92.10(18)
C26 Zr1 C5 137.54(19)
C1 Zr1 C5 34.04(19)
N1 Zr1 C2 91.59(17)
C26 Zr1 C2 86.46(19)
C1 Zr1 C2 34.14(19)
C5 Zr1 C2 55.04(18)
N1 Zr1 C4 123.23(18)
C26 Zr1 C4 112.2(2)
C1 Zr1 C4 55.02(19)
C5 Zr1 C4 32.2(2)
C2 Zr1 C4 53.66(18)
N1 Zr1 C3 122.59(17)
C26 Zr1 C3 84.1(2)
C1 Zr1 C3 55.0(2)
C5 Zr1 C3 53.9(2)
C2 Zr1 C3 31.82(18)
C4 Zr1 C3 32.34(18)
N1 Zr1 Ir1 113.04(11)
C26 Zr1 Ir1 101.82(13)
C1 Zr1 Ir1 136.76(14)
C5 Zr1 Ir1 104.26(14)
C2 Zr1 Ir1 149.50(13)
C4 Zr1 Ir1 96.51(13)
C3 Zr1 Ir1 119.06(13)
N1 Zr1 Si1 33.17(11)
C26 Zr1 Si1 118.70(14)
C1 Zr1 Si1 37.97(14)
C5 Zr1 Si1 62.62(15)
C2 Zr1 Si1 62.90(15)
C4 Zr1 Si1 91.27(15)
C3 Zr1 Si1 91.23(14)
Ir1 Zr1 Si1 131.96(4)
N1 Si1 C11 116.0(3)
N1 Si1 C10 115.3(3)
C11 Si1 C10 105.0(4)
N1 Si1 C1 95.0(2)
C11 Si1 C1 113.2(3)
C10 Si1 C1 112.5(3)
N1 Si1 Zr1 41.81(14)
C11 Si1 Zr1 127.2(3)
C10 Si1 Zr1 127.7(3)
C1 Si1 Zr1 53.20(16)
C12 N1 Si1 125.2(3)
C12 N1 Zr1 129.2(3)
Si1 N1 Zr1 105.0(2)
C26 O1 C29 108.5(5)
C5 C1 C2 105.7(5)
C5 C1 Si1 122.4(4)
C2 C1 Si1 123.2(4)
C5 C1 Zr1 74.8(3)
C2 C1 Zr1 75.5(3)
Si1 C1 Zr1 88.8(2)
C3 C2 C1 108.8(5)
C3 C2 C6 125.9(6)
C1 C2 C6 125.2(5)
C3 C2 Zr1 76.5(3)
C1 C2 Zr1 70.4(3)
C6 C2 Zr1 121.9(4)
C2 C3 C4 108.3(5)
C2 C3 C7 125.8(6)
C4 C3 C7 125.8(6)
C2 C3 Zr1 71.6(3)
C4 C3 Zr1 73.3(3)
C7 C3 Zr1 124.0(4)
C5 C4 C3 108.4(5)
C5 C4 C8 126.1(6)
C3 C4 C8 125.3(6)
C5 C4 Zr1 71.1(3)
C3 C4 Zr1 74.3(3)
C8 C4 Zr1 124.0(4)
C4 C5 C1 108.8(5)
C4 C5 C9 124.8(6)
C1 C5 C9 126.4(6)
C4 C5 Zr1 76.7(3)
C1 C5 Zr1 71.2(3)
C9 C5 Zr1 118.8(4)
N1 C12 C15 109.6(4)
N1 C12 C13 109.1(5)
C15 C12 C13 109.4(5)
N1 C12 C14 111.6(5)
C15 C12 C14 109.6(5)
C13 C12 C14 107.5(5)
C20 C16 C17 108.2(6)
C20 C16 C21 125.6(6)
C17 C16 C21 126.2(6)
C20 C16 Ir1 71.2(3)
C17 C16 Ir1 70.6(3)
C21 C16 Ir1 126.3(4)
C18 C17 C16 108.2(5)
C18 C17 C22 125.8(6)
C16 C17 C22 125.9(6)
C18 C17 Ir1 71.2(3)
C16 C17 Ir1 71.6(3)
C22 C17 Ir1 127.0(4)
C19 C18 C17 106.4(5)
C19 C18 C23 128.4(7)
C17 C18 C23 124.9(7)
C19 C18 Ir1 70.7(3)
C17 C18 Ir1 70.9(3)
C23 C18 Ir1 127.4(4)
C20 C19 C18 109.1(6)
C20 C19 C24 126.3(6)
C18 C19 C24 124.6(7)
C20 C19 Ir1 71.7(3)
C18 C19 Ir1 71.7(3)
C24 C19 Ir1 123.6(4)
C16 C20 C19 108.1(6)
C16 C20 C25 125.8(6)
C19 C20 C25 125.9(6)
C16 C20 Ir1 71.9(3)
C19 C20 Ir1 70.7(3)
C25 C20 Ir1 127.2(4)
C27 C26 O1 105.0(5)
C27 C26 Zr1 129.5(4)
O1 C26 Zr1 125.5(4)
C26 C27 C28 110.8(6)
C29 C28 C27 106.6(6)
C28 C29 O1 109.2(6)

loop_
_geom_bond_atom_site_label_1
_geom_bond_atom_site_label_2
_geom_bond_distance
Ir1 C19 2.210(5)
Ir1 C17 2.219(5)
Ir1 C20 2.223(5)
Ir1 C18 2.223(5)
Ir1 C16 2.231(5)
Ir1 Zr1 2.7426(5)
Zr1 N1 2.103(4)
Zr1 C26 2.291(5)
Zr1 C1 2.439(5)
Zr1 C5 2.486(5)
Zr1 C2 2.508(5)
Zr1 C4 2.557(5)
Zr1 C3 2.570(5)
Zr1 Si1 3.0461(16)
Si1 N1 1.725(4)
Si1 C11 1.871(7)
Si1 C10 1.875(7)
Si1 C1 1.874(6)
N1 C12 1.494(6)
O1 C26 1.386(6)
O1 C29 1.387(8)
C1 C5 1.442(8)
C1 C2 1.454(8)
C2 C3 1.393(8)
C2 C6 1.513(7)
C3 C4 1.428(8)
C3 C7 1.501(9)
C4 C5 1.400(9)
C4 C8 1.505(8)
C5 C9 1.495(8)
C12 C15 1.522(8)
C12 C13 1.526(8)
C12 C14 1.527(8)
C16 C20 1.408(8)
C16 C17 1.440(9)
C16 C21 1.495(9)
C17 C18 1.441(9)
C17 C22 1.502(9)
C18 C19 1.431(9)
C18 C23 1.481(9)
C19 C20 1.426(9)
C19 C24 1.520(9)
C20 C25 1.496(9)
C26 C27 1.350(8)
C27 C28 1.397(8)
C28 C29 1.316(10)

loop_
_geom_torsion_atom_site_label_1
_geom_torsion_atom_site_label_2
_geom_torsion_atom_site_label_3
_geom_torsion_atom_site_label_4
_geom_torsion
C19 Ir1 Zr1 N1 -72.6(3)
C17 Ir1 Zr1 N1 139.0(4)
C20 Ir1 Zr1 N1 -6.3(3)
C18 Ir1 Zr1 N1 -142.8(4)
C16 Ir1 Zr1 N1 61.3(3)
C19 Ir1 Zr1 C26 172.2(3)
C17 Ir1 Zr1 C26 23.7(4)
C20 Ir1 Zr1 C26 -121.6(3)
C18 Ir1 Zr1 C26 102.0(4)
C16 Ir1 Zr1 C26 -53.9(3)
C19 Ir1 Zr1 C1 13.9(4)
C17 Ir1 Zr1 C1 -134.5(4)
C20 Ir1 Zr1 C1 80.2(3)
C18 Ir1 Zr1 C1 -56.3(4)
C16 Ir1 Zr1 C1 147.8(4)
C19 Ir1 Zr1 C5 26.0(3)
C17 Ir1 Zr1 C5 -122.4(4)
C20 Ir1 Zr1 C5 92.2(3)
C18 Ir1 Zr1 C5 -44.2(4)
C16 Ir1 Zr1 C5 159.9(3)
C19 Ir1 Zr1 C2 68.8(4)
C17 Ir1 Zr1 C2 -79.6(5)
C20 Ir1 Zr1 C2 135.1(4)
C18 Ir1 Zr1 C2 -1.4(4)
C16 Ir1 Zr1 C2 -157.3(4)
C19 Ir1 Zr1 C4 57.8(3)
C17 Ir1 Zr1 C4 -90.6(4)
C20 Ir1 Zr1 C4 124.0(3)
C18 Ir1 Zr1 C4 -12.4(4)
C16 Ir1 Zr1 C4 -168.3(3)
C19 Ir1 Zr1 C3 82.4(3)
C17 Ir1 Zr1 C3 -66.1(4)
C20 Ir1 Zr1 C3 148.6(3)
C18 Ir1 Zr1 C3 12.2(4)
C16 Ir1 Zr1 C3 -143.7(3)
C19 Ir1 Zr1 Si1 -39.8(3)
C17 Ir1 Zr1 Si1 171.8(4)
C20 Ir1 Zr1 Si1 26.4(3)
C18 Ir1 Zr1 Si1 -110.0(3)
C16 Ir1 Zr1 Si1 94.1(3)
C26 Zr1 Si1 N1 78.2(3)
C1 Zr1 Si1 N1 178.3(3)
C5 Zr1 Si1 N1 -150.2(3)
C2 Zr1 Si1 N1 147.1(3)
C4 Zr1 Si1 N1 -165.5(3)
C3 Zr1 Si1 N1 162.2(3)
Ir1 Zr1 Si1 N1 -65.6(2)
N1 Zr1 Si1 C11 88.8(4)
C26 Zr1 Si1 C11 167.0(3)
C1 Zr1 Si1 C11 -92.9(4)
C5 Zr1 Si1 C11 -61.5(3)
C2 Zr1 Si1 C11 -124.1(3)
C4 Zr1 Si1 C11 -76.7(3)
C3 Zr1 Si1 C11 -109.1(3)
Ir1 Zr1 Si1 C11 23.2(3)
N1 Zr1 Si1 C10 -86.8(4)
C26 Zr1 Si1 C10 -8.6(4)
C1 Zr1 Si1 C10 91.5(4)
C5 Zr1 Si1 C10 123.0(3)
C2 Zr1 Si1 C10 60.3(3)
C4 Zr1 Si1 C10 107.7(3)
C3 Zr1 Si1 C10 75.4(3)
Ir1 Zr1 Si1 C10 -152.4(3)
N1 Zr1 Si1 C1 -178.3(3)
C26 Zr1 Si1 C1 -100.1(3)
C5 Zr1 Si1 C1 31.4(3)
C2 Zr1 Si1 C1 -31.2(3)
C4 Zr1 Si1 C1 16.2(3)
C3 Zr1 Si1 C1 -16.1(3)
Ir1 Zr1 Si1 C1 116.1(2)
C11 Si1 N1 C12 55.0(5)
C10 Si1 N1 C12 -68.3(5)
C1 Si1 N1 C12 173.9(4)
Zr1 Si1 N1 C12 172.6(5)
C11 Si1 N1 Zr1 -117.6(3)
C10 Si1 N1 Zr1 119.2(3)
C1 Si1 N1 Zr1 1.3(3)
C26 Zr1 N1 C12 72.1(5)
C1 Zr1 N1 C12 -173.3(5)
C5 Zr1 N1 C12 -146.0(4)
C2 Zr1 N1 C12 158.9(4)
C4 Zr1 N1 C12 -154.7(4)
C3 Zr1 N1 C12 166.5(4)
Ir1 Zr1 N1 C12 -39.5(5)
Si1 Zr1 N1 C12 -172.2(6)
C26 Zr1 N1 Si1 -115.7(2)
C1 Zr1 N1 Si1 -1.1(2)
C5 Zr1 N1 Si1 26.2(2)
C2 Zr1 N1 Si1 -28.9(2)
C4 Zr1 N1 Si1 17.4(3)
C3 Zr1 N1 Si1 -21.3(3)
Ir1 Zr1 N1 Si1 132.64(16)
N1 Si1 C1 C5 -72.2(5)
C11 Si1 C1 C5 49.0(5)
C10 Si1 C1 C5 167.8(5)
Zr1 Si1 C1 C5 -71.1(4)
N1 Si1 C1 C2 70.7(5)
C11 Si1 C1 C2 -168.2(4)
C10 Si1 C1 C2 -49.3(5)
Zr1 Si1 C1 C2 71.8(4)
N1 Si1 C1 Zr1 -1.1(2)
C11 Si1 C1 Zr1 120.0(3)
C10 Si1 C1 Zr1 -121.1(3)
N1 Zr1 C1 C5 125.1(4)
C26 Zr1 C1 C5 -134.5(3)
C2 Zr1 C1 C5 -111.1(5)
C4 Zr1 C1 C5 -36.0(3)
C3 Zr1 C1 C5 -75.7(4)
Ir1 Zr1 C1 C5 21.2(4)
Si1 Zr1 C1 C5 124.2(4)
N1 Zr1 C1 C2 -123.8(3)
C26 Zr1 C1 C2 -23.4(4)
C5 Zr1 C1 C2 111.1(5)
C4 Zr1 C1 C2 75.1(3)
C3 Zr1 C1 C2 35.4(3)
Ir1 Zr1 C1 C2 132.3(3)
Si1 Zr1 C1 C2 -124.8(4)
N1 Zr1 C1 Si1 0.97(18)
C26 Zr1 C1 Si1 101.4(2)
C5 Zr1 C1 Si1 -124.2(4)
C2 Zr1 C1 Si1 124.8(4)
C4 Zr1 C1 Si1 -160.1(3)
C3 Zr1 C1 Si1 160.2(3)
Ir1 Zr1 C1 Si1 -102.9(2)
C5 C1 C2 C3 1.7(6)
Si1 C1 C2 C3 -146.3(4)
Zr1 C1 C2 C3 -67.5(4)
C5 C1 C2 C6 -175.0(5)
Si1 C1 C2 C6 36.9(7)
Zr1 C1 C2 C6 115.7(5)
C5 C1 C2 Zr1 69.2(3)
Si1 C1 C2 Zr1 -78.8(3)
N1 Zr1 C2 C3 167.8(4)
C26 Zr1 C2 C3 -84.6(4)
C1 Zr1 C2 C3 115.9(5)
C5 Zr1 C2 C3 76.4(4)
C4 Zr1 C2 C3 36.5(4)
Ir1 Zr1 C2 C3 22.8(5)
Si1 Zr1 C2 C3 150.5(4)
N1 Zr1 C2 C1 51.9(3)
C26 Zr1 C2 C1 159.5(3)
C5 Zr1 C2 C1 -39.6(3)
C4 Zr1 C2 C1 -79.4(4)
C3 Zr1 C2 C1 -115.9(5)
Ir1 Zr1 C2 C1 -93.1(4)
Si1 Zr1 C2 C1 34.6(3)
N1 Zr1 C2 C6 -68.1(5)
C26 Zr1 C2 C6 39.5(5)
C1 Zr1 C2 C6 -120.0(6)
C5 Zr1 C2 C6 -159.5(6)
C4 Zr1 C2 C6 160.6(6)
C3 Zr1 C2 C6 124.1(7)
Ir1 Zr1 C2 C6 147.0(4)
Si1 Zr1 C2 C6 -85.4(5)
C1 C2 C3 C4 -1.2(6)
C6 C2 C3 C4 175.5(5)
Zr1 C2 C3 C4 -64.7(4)
C1 C2 C3 C7 -177.4(6)
C6 C2 C3 C7 -0.7(9)
Zr1 C2 C3 C7 119.1(6)
C1 C2 C3 Zr1 63.5(3)
C6 C2 C3 Zr1 -119.8(5)
N1 Zr1 C3 C2 -14.5(4)
C26 Zr1 C3 C2 92.7(4)
C1 Zr1 C3 C2 -38.0(3)
C5 Zr1 C3 C2 -80.2(4)
C4 Zr1 C3 C2 -116.4(5)
Ir1 Zr1 C3 C2 -167.0(3)
Si1 Zr1 C3 C2 -26.0(3)
N1 Zr1 C3 C4 101.9(4)
C26 Zr1 C3 C4 -150.8(4)
C1 Zr1 C3 C4 78.4(4)
C5 Zr1 C3 C4 36.2(4)
C2 Zr1 C3 C4 116.4(5)
Ir1 Zr1 C3 C4 -50.6(4)
Si1 Zr1 C3 C4 90.4(4)
N1 Zr1 C3 C7 -135.8(5)
C26 Zr1 C3 C7 -28.5(5)
C1 Zr1 C3 C7 -159.3(6)
C5 Zr1 C3 C7 158.6(6)
C2 Zr1 C3 C7 -121.2(7)
C4 Zr1 C3 C7 122.3(7)
Ir1 Zr1 C3 C7 71.8(5)
Si1 Zr1 C3 C7 -147.2(5)
C2 C3 C4 C5 0.2(6)
C7 C3 C4 C5 176.4(6)
Zr1 C3 C4 C5 -63.4(4)
C2 C3 C4 C8 -175.6(5)
C7 C3 C4 C8 0.7(10)
Zr1 C3 C4 C8 120.9(6)
C2 C3 C4 Zr1 63.6(4)
C7 C3 C4 Zr1 -120.2(6)
N1 Zr1 C4 C5 16.6(4)
C26 Zr1 C4 C5 147.9(3)
C1 Zr1 C4 C5 38.1(3)
C2 Zr1 C4 C5 80.4(4)
C3 Zr1 C4 C5 116.3(5)
Ir1 Zr1 C4 C5 -106.5(3)
Si1 Zr1 C4 C5 26.0(3)
N1 Zr1 C4 C3 -99.7(4)
C26 Zr1 C4 C3 31.6(4)
C1 Zr1 C4 C3 -78.2(4)
C5 Zr1 C4 C3 -116.3(5)
C2 Zr1 C4 C3 -35.9(3)
Ir1 Zr1 C4 C3 137.2(3)
Si1 Zr1 C4 C3 -90.3(3)
N1 Zr1 C4 C8 138.0(5)
C26 Zr1 C4 C8 -90.7(5)
C1 Zr1 C4 C8 159.5(6)
C5 Zr1 C4 C8 121.4(7)
C2 Zr1 C4 C8 -158.2(6)
C3 Zr1 C4 C8 -122.3(7)
Ir1 Zr1 C4 C8 14.9(5)
Si1 Zr1 C4 C8 147.4(5)
C3 C4 C5 C1 0.9(6)
C8 C4 C5 C1 176.6(5)
Zr1 C4 C5 C1 -64.5(4)
C3 C4 C5 C9 -178.6(5)
C8 C4 C5 C9 -2.9(9)
Zr1 C4 C5 C9 116.0(5)
C3 C4 C5 Zr1 65.5(4)
C8 C4 C5 Zr1 -118.8(6)
C2 C1 C5 C4 -1.6(6)
Si1 C1 C5 C4 146.7(4)
Zr1 C1 C5 C4 68.1(4)
C2 C1 C5 C9 177.9(5)
Si1 C1 C5 C9 -33.8(7)
Zr1 C1 C5 C9 -112.4(5)
C2 C1 C5 Zr1 -69.8(3)
Si1 C1 C5 Zr1 78.6(4)
N1 Zr1 C5 C4 -166.2(3)
C26 Zr1 C5 C4 -46.8(5)
C1 Zr1 C5 C4 -115.4(5)
C2 Zr1 C5 C4 -75.7(4)
C3 Zr1 C5 C4 -36.4(3)
Ir1 Zr1 C5 C4 79.4(3)
Si1 Zr1 C5 C4 -150.4(4)
N1 Zr1 C5 C1 -50.8(3)
C26 Zr1 C5 C1 68.6(4)
C2 Zr1 C5 C1 39.7(3)
C4 Zr1 C5 C1 115.4(5)
C3 Zr1 C5 C1 79.1(4)
Ir1 Zr1 C5 C1 -165.2(3)
Si1 Zr1 C5 C1 -35.0(3)
N1 Zr1 C5 C9 71.2(5)
C26 Zr1 C5 C9 -169.4(4)
C1 Zr1 C5 C9 121.9(7)
C2 Zr1 C5 C9 161.7(6)
C4 Zr1 C5 C9 -122.6(7)
C3 Zr1 C5 C9 -159.0(6)
Ir1 Zr1 C5 C9 -43.2(5)
Si1 Zr1 C5 C9 87.0(5)
Si1 N1 C12 C15 -94.1(5)
Zr1 N1 C12 C15 76.6(6)
Si1 N1 C12 C13 146.2(4)
Zr1 N1 C12 C13 -43.1(6)
Si1 N1 C12 C14 27.6(7)
Zr1 N1 C12 C14 -161.7(4)
C19 Ir1 C16 C20 37.7(4)
C17 Ir1 C16 C20 117.9(5)
C18 Ir1 C16 C20 80.3(4)
Zr1 Ir1 C16 C20 -113.9(4)
C19 Ir1 C16 C17 -80.2(4)
C20 Ir1 C16 C17 -117.9(5)
C18 Ir1 C16 C17 -37.6(4)
Zr1 Ir1 C16 C17 128.2(3)
C19 Ir1 C16 C21 158.5(7)
C17 Ir1 C16 C21 -121.2(7)
C20 Ir1 C16 C21 120.8(8)
C18 Ir1 C16 C21 -158.9(7)
Zr1 Ir1 C16 C21 7.0(8)
C20 C16 C17 C18 0.5(6)
C21 C16 C17 C18 -176.4(5)
Ir1 C16 C17 C18 62.2(4)
C20 C16 C17 C22 175.5(6)
C21 C16 C17 C22 -1.4(9)
Ir1 C16 C17 C22 -122.8(6)
C20 C16 C17 Ir1 -61.7(4)
C21 C16 C17 Ir1 121.4(5)
C19 Ir1 C17 C18 -38.2(4)
C20 Ir1 C17 C18 -80.7(4)
C16 Ir1 C17 C18 -117.4(5)
Zr1 Ir1 C17 C18 121.6(4)
C19 Ir1 C17 C16 79.2(4)
C20 Ir1 C17 C16 36.7(3)
C18 Ir1 C17 C16 117.4(5)
Zr1 Ir1 C17 C16 -121.0(4)
C19 Ir1 C17 C22 -159.3(7)
C20 Ir1 C17 C22 158.1(7)
C18 Ir1 C17 C22 -121.1(8)
C16 Ir1 C17 C22 121.5(8)
Zr1 Ir1 C17 C22 0.5(9)
C16 C17 C18 C19 -0.3(6)
C22 C17 C18 C19 -175.3(6)
Ir1 C17 C18 C19 62.1(4)
C16 C17 C18 C23 174.7(5)
C22 C17 C18 C23 -0.3(9)
Ir1 C17 C18 C23 -122.9(6)
C16 C17 C18 Ir1 -62.5(3)
C22 C17 C18 Ir1 122.6(6)
C17 Ir1 C18 C19 -116.0(5)
C20 Ir1 C18 C19 -37.0(4)
C16 Ir1 C18 C19 -78.5(4)
Zr1 Ir1 C18 C19 115.8(4)
C19 Ir1 C18 C17 116.0(5)
C20 Ir1 C18 C17 79.0(4)
C16 Ir1 C18 C17 37.5(4)
Zr1 Ir1 C18 C17 -128.2(4)
C19 Ir1 C18 C23 -124.1(8)
C17 Ir1 C18 C23 119.9(8)
C20 Ir1 C18 C23 -161.1(7)
C16 Ir1 C18 C23 157.4(7)
Zr1 Ir1 C18 C23 -8.3(9)
C17 C18 C19 C20 0.0(6)
C23 C18 C19 C20 -174.7(6)
Ir1 C18 C19 C20 62.3(4)
C17 C18 C19 C24 179.1(5)
C23 C18 C19 C24 4.3(10)
Ir1 C18 C19 C24 -118.7(6)
C17 C18 C19 Ir1 -62.3(4)
C23 C18 C19 Ir1 122.9(6)
C17 Ir1 C19 C20 -79.8(4)
C18 Ir1 C19 C20 -118.2(5)
C16 Ir1 C19 C20 -37.0(4)
Zr1 Ir1 C19 C20 117.1(4)
C17 Ir1 C19 C18 38.4(4)
C20 Ir1 C19 C18 118.2(5)
C16 Ir1 C19 C18 81.2(4)
Zr1 Ir1 C19 C18 -124.7(4)
C17 Ir1 C19 C24 158.2(7)
C20 Ir1 C19 C24 -121.9(8)
C18 Ir1 C19 C24 119.8(8)
C16 Ir1 C19 C24 -159.0(7)
Zr1 Ir1 C19 C24 -4.9(8)
C17 C16 C20 C19 -0.5(6)
C21 C16 C20 C19 176.4(5)
Ir1 C16 C20 C19 -61.8(4)
C17 C16 C20 C25 -175.4(5)
C21 C16 C20 C25 1.5(9)
Ir1 C16 C20 C25 123.3(6)
C17 C16 C20 Ir1 61.3(3)
C21 C16 C20 Ir1 -121.8(5)
C18 C19 C20 C16 0.3(6)
C24 C19 C20 C16 -178.7(6)
Ir1 C19 C20 C16 62.6(4)
C18 C19 C20 C25 175.2(5)
C24 C19 C20 C25 -3.8(9)
Ir1 C19 C20 C25 -122.5(6)
C18 C19 C20 Ir1 -62.3(4)
C24 C19 C20 Ir1 118.7(6)
C19 Ir1 C20 C16 -117.4(5)
C17 Ir1 C20 C16 -37.6(4)
C18 Ir1 C20 C16 -80.3(4)
Zr1 Ir1 C20 C16 124.0(3)
C17 Ir1 C20 C19 79.9(4)
C18 Ir1 C20 C19 37.1(4)
C16 Ir1 C20 C19 117.4(5)
Zr1 Ir1 C20 C19 -118.5(4)
C19 Ir1 C20 C25 120.9(8)
C17 Ir1 C20 C25 -159.2(7)
C18 Ir1 C20 C25 158.0(7)
C16 Ir1 C20 C25 -121.7(8)
Zr1 Ir1 C20 C25 2.4(8)
C29 O1 C26 C27 0.1(7)
C29 O1 C26 Zr1 178.1(5)
N1 Zr1 C26 C27 -146.3(5)
C1 Zr1 C26 C27 136.1(5)
C5 Zr1 C26 C27 99.8(6)
C2 Zr1 C26 C27 123.2(6)
C4 Zr1 C26 C27 75.0(6)
C3 Zr1 C26 C27 91.3(6)
Ir1 Zr1 C26 C27 -27.2(6)
Si1 Zr1 C26 C27 179.5(5)
N1 Zr1 C26 O1 36.1(5)
C1 Zr1 C26 O1 -41.5(5)
C5 Zr1 C26 O1 -77.8(6)
C2 Zr1 C26 O1 -54.4(5)
C4 Zr1 C26 O1 -102.6(5)
C3 Zr1 C26 O1 -86.2(5)
Ir1 Zr1 C26 O1 155.2(5)
Si1 Zr1 C26 O1 1.9(5)
O1 C26 C27 C28 0.2(7)
Zr1 C26 C27 C28 -177.8(4)
C26 C27 C28 C29 -0.4(9)
C27 C28 C29 O1 0.4(9)
C26 O1 C29 C28 -0.3(9)
